data_7130468
loop_
_publ_author_name
'Wang, Xinmou'
'Yu, Mo'
'Song, Hongjian'
'Liu, Yuxiu'
'Wang, Qingmin'

_publ_section_title
;
 Palladium metallaphotoredox-catalyzed 3-acylation of indole derivatives
;
_journal_name_full 'Chemical Communications'
_journal_paper_doi 10.1039/D2CC03658D
_journal_year 2022
_chemical_formula_moiety 'C24 H30 N O2 P'
_chemical_formula_sum 'C24 H30 N O2 P'
_chemical_formula_weight 395.46
_space_group_crystal_system monoclinic
_space_group_IT_number 14
_space_group_name_Hall '-P 2ybc'
_space_group_name_H-M_alt 'P 1 21/c 1'
_atom_sites_solution_hydrogens geom
_atom_sites_solution_primary dual
_audit_creation_date 2021-01-22
_audit_creation_method
;
Olex2 1.2
(compiled 2018.05.29 svn.r3508 for OlexSys, GUI svn.r5506)
;
_audit_update_record
;
2022-06-27 deposited with the CCDC.	2022-07-28 downloaded from the CCDC.
;
_cell_angle_alpha 90
_cell_angle_beta 116.458(6)
_cell_angle_gamma 90
_cell_formula_units_Z 4
_cell_length_a 16.6702(8)
_cell_length_b 8.6322(3)
_cell_length_c 16.6363(7)
_cell_measurement_reflns_used 15935
_cell_measurement_temperature 113.15
_cell_measurement_theta_max 32.7050
_cell_measurement_theta_min 2.3920
_cell_volume 2143.23(19)
_computing_cell_refinement 'CrysAlisPro 1.171.39.46 (Rigaku OD, 2018)'
_computing_data_collection 'CrysAlisPro 1.171.39.46 (Rigaku OD, 2018)'
_computing_data_reduction 'CrysAlisPro 1.171.39.46 (Rigaku OD, 2018)'
_computing_molecular_graphics 'Olex2 (Dolomanov et al., 2009)'
_computing_publication_material 'Olex2 (Dolomanov et al., 2009)'
_computing_structure_refinement 'ShelXL (Sheldrick, 2015)'
_computing_structure_solution 'ShelXT (Sheldrick, 2015)'
_diffrn_ambient_temperature 113.15
_diffrn_detector 'CCD plate'
_diffrn_measured_fraction_theta_full 0.999
_diffrn_measured_fraction_theta_max 0.933
_diffrn_measurement_details
;
List of Runs (angles in degrees, time in seconds):

  # Type    Start    End  Width  t~exp~   \w     \q     \k     \f   Frames
#--------------------------------------------------------------------------
  1  \w   -115.00  65.00   1.00    1.00    --  -25.00  45.00   0.00  180
  2  \w   -115.00  65.00   1.00    1.00    --  -25.00  45.00  90.00  180
  3  \w   -115.00  65.00   1.00    1.00    --  -25.00  45.00 180.00  180
;
_diffrn_measurement_device 'abstract diffractometer'
_diffrn_measurement_device_type 'Rigaku Saturn 70 CCD'
_diffrn_measurement_method '\w scans'
_diffrn_orient_matrix_type 'CrysAlisPro convention (1999,Acta A55,543-557)'
_diffrn_orient_matrix_UB_11 0.0140228000
_diffrn_orient_matrix_UB_12 -0.0377900000
_diffrn_orient_matrix_UB_13 0.0419714000
_diffrn_orient_matrix_UB_21 -0.0389199000
_diffrn_orient_matrix_UB_22 -0.0470501000
_diffrn_orient_matrix_UB_23 -0.0184531000
_diffrn_orient_matrix_UB_31 0.0233594000
_diffrn_orient_matrix_UB_32 -0.0558016000
_diffrn_orient_matrix_UB_33 -0.0128412000
_diffrn_radiation_monochromator confocal
_diffrn_radiation_probe x-ray
_diffrn_radiation_type MoK\a
_diffrn_radiation_wavelength 0.71073
_diffrn_reflns_av_R_equivalents 0.0523
_diffrn_reflns_av_unetI/netI 0.0417
_diffrn_reflns_Laue_measured_fraction_full 0.999
_diffrn_reflns_Laue_measured_fraction_max 0.933
_diffrn_reflns_limit_h_max 23
_diffrn_reflns_limit_h_min -25
_diffrn_reflns_limit_k_max 12
_diffrn_reflns_limit_k_min -12
_diffrn_reflns_limit_l_max 25
_diffrn_reflns_limit_l_min -25
_diffrn_reflns_number 31479
_diffrn_reflns_point_group_measured_fraction_full 0.999
_diffrn_reflns_point_group_measured_fraction_max 0.933
_diffrn_reflns_theta_full 25.242
_diffrn_reflns_theta_max 32.836
_diffrn_reflns_theta_min 2.726
_diffrn_source 'rotating anode'
_diffrn_source_type 'Enhance (Mo) X-ray Source'
_exptl_absorpt_coefficient_mu 0.147
_exptl_absorpt_correction_T_max 1.00000
_exptl_absorpt_correction_T_min 0.75605
_exptl_absorpt_correction_type multi-scan
_exptl_absorpt_process_details 'CrysAlisPro 1.171.39.46 (Rigaku Oxford Diffraction, 2018)'
_exptl_crystal_density_diffrn 1.226
_exptl_crystal_description block
_exptl_crystal_F_000 848
_exptl_crystal_size_max 0.22
_exptl_crystal_size_mid 0.2
_exptl_crystal_size_min 0.17
_refine_diff_density_max 0.333
_refine_diff_density_min -0.414
_refine_diff_density_rms 0.055
_refine_ls_extinction_method none
_refine_ls_goodness_of_fit_ref 1.034
_refine_ls_hydrogen_treatment constr
_refine_ls_matrix_type full
_refine_ls_number_parameters 260
_refine_ls_number_reflns 7447
_refine_ls_number_restraints 0
_refine_ls_restrained_S_all 1.034
_refine_ls_R_factor_all 0.0647
_refine_ls_R_factor_gt 0.0479
_refine_ls_shift/su_max 0.000
_refine_ls_shift/su_mean 0.000
_refine_ls_structure_factor_coef Fsqd
_refine_ls_weighting_details 'w=1/[\s^2^(Fo^2^)+(0.0574P)^2^+0.5278P] where P=(Fo^2^+2Fc^2^)/3'
_refine_ls_weighting_scheme calc
_refine_ls_wR_factor_gt 0.1184
_refine_ls_wR_factor_ref 0.1296
_reflns_Friedel_coverage 0.000
_reflns_number_gt 5814
_reflns_number_total 7447
_reflns_threshold_expression 'I > 2\s(I)'
_cod_data_source_file d2cc03658d2.cif
_cod_data_source_block r20210121d
_cod_database_code 7130468
_shelx_shelxl_version_number 2018/3
_chemical_oxdiff_formula 'C11 H10 N O'
_shelx_space_group_comment
;
The symmetry employed for this shelxl refinement is uniquely defined
by the following loop, which should always be used as a source of
symmetry information in preference to the above space-group names.
They are only intended as comments.
;
_reflns_odcompleteness_completeness 99.89
_reflns_odcompleteness_iscentric 1
_reflns_odcompleteness_theta 26.32
_olex2_refinement_description
;
1. Fixed Uiso
 At 1.2 times of:
  All C(H) groups
 At 1.5 times of:
  All C(H,H,H) groups
2.a Aromatic/amide H refined with riding coordinates:
 C2(H2), C3(H3), C4(H4), C5(H5), C7(H7), C19(H19), C20(H20), C22(H22), C23(H23)
2.b Idealised Me refined as rotating group:
 C10(H10A,H10B,H10C), C11(H11A,H11B,H11C), C12(H12A,H12B,H12C), C14(H14A,H14B,
 H14C), C15(H15A,H15B,H15C), C16(H16A,H16B,H16C), C24(H24A,H24B,H24C)
;
_olex2_submission_special_instructions 'No special instructions were received'
_oxdiff_exptl_absorpt_empirical_details
;
Empirical correction (ABSPACK) includes:
- Absorption correction using spherical harmonics
- Frame scaling
- Detector area scaling
;
_oxdiff_exptl_absorpt_empirical_full_max 1.971
_oxdiff_exptl_absorpt_empirical_full_min 0.590

loop_
_space_group_symop_operation_xyz
'x, y, z'
'-x, y+1/2, -z+1/2'
'-x, -y, -z'
'x, -y-1/2, z-1/2'

loop_
_atom_site_label
_atom_site_type_symbol
_atom_site_fract_x
_atom_site_fract_y
_atom_site_fract_z
_atom_site_U_iso_or_equiv
_atom_site_adp_type
_atom_site_occupancy
_atom_site_site_symmetry_order
_atom_site_calc_flag
_atom_site_refinement_flags_posn
_atom_site_refinement_flags_adp
_atom_site_refinement_flags_occupancy
_atom_site_disorder_assembly
_atom_site_disorder_group
P1 P 0.13452(2) 0.67056(4) 0.32126(2) 0.02131(8) Uani 1 1 d . . . . .
O1 O 0.05439(6) 0.67504(11) 0.23343(6) 0.0292(2) Uani 1 1 d . . . . .
O2 O 0.43123(7) 0.17041(11) 0.39507(7) 0.0363(2) Uani 1 1 d . . . . .
N1 N 0.20382(7) 0.52253(12) 0.31987(6) 0.0227(2) Uani 1 1 d . . . . .
C1 C 0.27977(8) 0.35627(13) 0.27185(8) 0.0231(2) Uani 1 1 d . . . . .
C2 C 0.29782(10) 0.27623(15) 0.20802(9) 0.0292(3) Uani 1 1 d . . . . .
H2 H 0.347647 0.208180 0.226202 0.035 Uiso 1 1 calc R . . . .
C3 C 0.24090(10) 0.29943(16) 0.11786(9) 0.0337(3) Uani 1 1 d . . . . .
H3 H 0.251928 0.246431 0.073728 0.040 Uiso 1 1 calc R . . . .
C4 C 0.16769(10) 0.39931(17) 0.09087(8) 0.0319(3) Uani 1 1 d . . . . .
H4 H 0.129313 0.411010 0.028579 0.038 Uiso 1 1 calc R . . . .
C5 C 0.14918(9) 0.48196(15) 0.15200(8) 0.0275(3) Uani 1 1 d . . . . .
H5 H 0.099959 0.551495 0.133120 0.033 Uiso 1 1 calc R . . . .
C6 C 0.20653(8) 0.45798(13) 0.24290(8) 0.0223(2) Uani 1 1 d . . . . .
C7 C 0.27442(8) 0.45978(14) 0.39378(8) 0.0226(2) Uani 1 1 d . . . . .
H7 H 0.287764 0.483401 0.454210 0.027 Uiso 1 1 calc R . . . .
C8 C 0.32284(8) 0.35908(13) 0.36898(8) 0.0221(2) Uani 1 1 d . . . . .
C9 C 0.20426(9) 0.84567(14) 0.34139(8) 0.0264(2) Uani 1 1 d . . . . .
C10 C 0.21071(11) 0.87411(17) 0.25297(10) 0.0361(3) Uani 1 1 d . . . . .
H10A H 0.238614 0.784263 0.239544 0.054 Uiso 1 1 calc GR . . . .
H10B H 0.247125 0.966552 0.259118 0.054 Uiso 1 1 calc GR . . . .
H10C H 0.150479 0.889605 0.204026 0.054 Uiso 1 1 calc GR . . . .
C11 C 0.15680(10) 0.98515(16) 0.35843(10) 0.0368(3) Uani 1 1 d . . . . .
H11A H 0.094216 0.987837 0.312713 0.055 Uiso 1 1 calc GR . . . .
H11B H 0.186961 1.080857 0.355408 0.055 Uiso 1 1 calc GR . . . .
H11C H 0.158922 0.975807 0.418055 0.055 Uiso 1 1 calc GR . . . .
C12 C 0.29938(9) 0.82987(17) 0.41798(10) 0.0366(3) Uani 1 1 d . . . . .
H12A H 0.296107 0.809261 0.474375 0.055 Uiso 1 1 calc GR . . . .
H12B H 0.332523 0.926250 0.423540 0.055 Uiso 1 1 calc GR . . . .
H12C H 0.330240 0.744025 0.404936 0.055 Uiso 1 1 calc GR . . . .
C13 C 0.10333(8) 0.61945(16) 0.41170(8) 0.0270(2) Uani 1 1 d . . . . .
C14 C 0.07906(10) 0.44652(17) 0.40189(10) 0.0350(3) Uani 1 1 d . . . . .
H14A H 0.038258 0.423710 0.339060 0.053 Uiso 1 1 calc GR . . . .
H14B H 0.049742 0.420996 0.439819 0.053 Uiso 1 1 calc GR . . . .
H14C H 0.133697 0.384529 0.420527 0.053 Uiso 1 1 calc GR . . . .
C15 C 0.17149(10) 0.65501(18) 0.50860(9) 0.0334(3) Uani 1 1 d . . . . .
H15A H 0.227071 0.597988 0.522996 0.050 Uiso 1 1 calc GR . . . .
H15B H 0.146896 0.623336 0.549711 0.050 Uiso 1 1 calc GR . . . .
H15C H 0.184061 0.766428 0.515026 0.050 Uiso 1 1 calc GR . . . .
C16 C 0.01730(10) 0.7138(2) 0.39023(11) 0.0403(3) Uani 1 1 d . . . . .
H16A H 0.031515 0.824652 0.396198 0.060 Uiso 1 1 calc GR . . . .
H16B H -0.006761 0.684948 0.432212 0.060 Uiso 1 1 calc GR . . . .
H16C H -0.027378 0.691658 0.328671 0.060 Uiso 1 1 calc GR . . . .
C17 C 0.40093(8) 0.26835(13) 0.42785(8) 0.0241(2) Uani 1 1 d . . . . .
C18 C 0.44469(8) 0.29114(13) 0.52732(8) 0.0213(2) Uani 1 1 d . . . . .
C19 C 0.48251(8) 0.16078(14) 0.58072(8) 0.0244(2) Uani 1 1 d . . . . .
H19 H 0.474508 0.061614 0.553443 0.029 Uiso 1 1 calc R . . . .
C20 C 0.53139(8) 0.17450(14) 0.67269(8) 0.0253(2) Uani 1 1 d . . . . .
H20 H 0.555760 0.084163 0.707774 0.030 Uiso 1 1 calc R . . . .
C21 C 0.54571(8) 0.31850(14) 0.71517(8) 0.0240(2) Uani 1 1 d . . . . .
C22 C 0.50781(8) 0.44904(14) 0.66170(8) 0.0244(2) Uani 1 1 d . . . . .
H22 H 0.516699 0.548268 0.689038 0.029 Uiso 1 1 calc R . . . .
C23 C 0.45738(8) 0.43592(13) 0.56923(8) 0.0228(2) Uani 1 1 d . . . . .
H23 H 0.431370 0.525721 0.534274 0.027 Uiso 1 1 calc R . . . .
C24 C 0.60119(10) 0.33307(16) 0.81521(9) 0.0328(3) Uani 1 1 d . . . . .
H24A H 0.561514 0.340466 0.844272 0.049 Uiso 1 1 calc GR . . . .
H24B H 0.638389 0.426411 0.828504 0.049 Uiso 1 1 calc GR . . . .
H24C H 0.639771 0.241812 0.837921 0.049 Uiso 1 1 calc GR . . . .

loop_
_atom_site_aniso_label
_atom_site_aniso_U_11
_atom_site_aniso_U_22
_atom_site_aniso_U_33
_atom_site_aniso_U_23
_atom_site_aniso_U_13
_atom_site_aniso_U_12
P1 0.01836(14) 0.02598(16) 0.01749(14) 0.00127(10) 0.00609(11) 0.00179(10)
O1 0.0222(4) 0.0369(5) 0.0212(4) 0.0023(3) 0.0030(3) 0.0034(3)
O2 0.0495(6) 0.0296(5) 0.0313(5) 0.0014(4) 0.0193(5) 0.0164(4)
N1 0.0226(5) 0.0269(5) 0.0171(4) -0.0009(4) 0.0075(4) 0.0025(4)
C1 0.0275(6) 0.0205(5) 0.0226(5) -0.0018(4) 0.0123(5) -0.0032(4)
C2 0.0394(7) 0.0233(6) 0.0299(6) -0.0058(5) 0.0198(6) -0.0041(5)
C3 0.0474(8) 0.0330(7) 0.0262(6) -0.0093(5) 0.0215(6) -0.0093(6)
C4 0.0397(7) 0.0364(7) 0.0198(5) -0.0036(5) 0.0134(5) -0.0110(6)
C5 0.0298(6) 0.0309(6) 0.0201(5) 0.0001(5) 0.0095(5) -0.0052(5)
C6 0.0257(5) 0.0228(5) 0.0191(5) -0.0017(4) 0.0108(4) -0.0043(4)
C7 0.0239(5) 0.0246(5) 0.0180(5) 0.0008(4) 0.0082(4) 0.0022(4)
C8 0.0248(5) 0.0198(5) 0.0215(5) -0.0003(4) 0.0101(4) 0.0001(4)
C9 0.0272(6) 0.0264(6) 0.0253(6) 0.0010(4) 0.0113(5) -0.0005(4)
C10 0.0456(8) 0.0334(7) 0.0361(7) 0.0044(6) 0.0245(6) -0.0044(6)
C11 0.0428(8) 0.0291(7) 0.0395(8) -0.0025(6) 0.0192(6) 0.0034(6)
C12 0.0266(6) 0.0379(7) 0.0371(7) 0.0021(6) 0.0068(6) -0.0075(5)
C13 0.0241(6) 0.0341(6) 0.0247(6) 0.0012(5) 0.0126(5) 0.0009(5)
C14 0.0327(7) 0.0393(7) 0.0345(7) 0.0040(6) 0.0162(6) -0.0067(6)
C15 0.0369(7) 0.0426(8) 0.0225(6) -0.0016(5) 0.0148(5) 0.0030(6)
C16 0.0299(7) 0.0537(9) 0.0440(8) 0.0043(7) 0.0225(6) 0.0088(6)
C17 0.0284(6) 0.0188(5) 0.0260(6) 0.0012(4) 0.0130(5) 0.0034(4)
C18 0.0218(5) 0.0196(5) 0.0241(5) 0.0020(4) 0.0117(4) 0.0033(4)
C19 0.0262(6) 0.0203(5) 0.0274(6) 0.0016(4) 0.0127(5) 0.0029(4)
C20 0.0263(6) 0.0232(5) 0.0270(6) 0.0059(4) 0.0125(5) 0.0048(4)
C21 0.0220(5) 0.0278(6) 0.0234(5) 0.0020(4) 0.0111(4) 0.0021(4)
C22 0.0250(5) 0.0227(5) 0.0259(6) -0.0008(4) 0.0117(5) 0.0008(4)
C23 0.0231(5) 0.0193(5) 0.0261(5) 0.0016(4) 0.0112(4) 0.0028(4)
C24 0.0347(7) 0.0352(7) 0.0241(6) 0.0019(5) 0.0091(5) 0.0014(5)

loop_
_atom_type_symbol
_atom_type_description
_atom_type_scat_dispersion_real
_atom_type_scat_dispersion_imag
_atom_type_scat_source
C C 0.0033 0.0016 'International Tables Vol C Tables 4.2.6.8 and 6.1.1.4'
H H 0.0000 0.0000 'International Tables Vol C Tables 4.2.6.8 and 6.1.1.4'
N N 0.0061 0.0033 'International Tables Vol C Tables 4.2.6.8 and 6.1.1.4'
O O 0.0106 0.0060 'International Tables Vol C Tables 4.2.6.8 and 6.1.1.4'
P P 0.1023 0.0942 'International Tables Vol C Tables 4.2.6.8 and 6.1.1.4'

loop_
_geom_angle_atom_site_label_1
_geom_angle_atom_site_label_2
_geom_angle_atom_site_label_3
_geom_angle
_geom_angle_site_symmetry_1
_geom_angle_site_symmetry_3
_geom_angle_publ_flag
O1 P1 N1 108.74(5) . . ?
O1 P1 C9 112.16(6) . . ?
O1 P1 C13 110.64(6) . . ?
N1 P1 C9 103.72(6) . . ?
N1 P1 C13 105.43(5) . . ?
C9 P1 C13 115.49(6) . . ?
C6 N1 P1 126.41(8) . . ?
C7 N1 P1 126.02(8) . . ?
C7 N1 C6 107.07(10) . . ?
C2 C1 C8 133.20(12) . . ?
C6 C1 C2 119.60(11) . . ?
C6 C1 C8 107.20(10) . . ?
C1 C2 H2 120.9 . . ?
C3 C2 C1 118.17(13) . . ?
C3 C2 H2 120.9 . . ?
C2 C3 H3 119.4 . . ?
C2 C3 C4 121.10(12) . . ?
C4 C3 H3 119.4 . . ?
C3 C4 H4 119.0 . . ?
C5 C4 C3 122.08(12) . . ?
C5 C4 H4 119.0 . . ?
C4 C5 H5 121.7 . . ?
C4 C5 C6 116.69(12) . . ?
C6 C5 H5 121.7 . . ?
C1 C6 N1 108.02(10) . . ?
C5 C6 N1 129.64(11) . . ?
C5 C6 C1 122.34(11) . . ?
N1 C7 H7 124.3 . . ?
C8 C7 N1 111.36(10) . . ?
C8 C7 H7 124.3 . . ?
C1 C8 C17 126.20(11) . . ?
C7 C8 C1 106.35(10) . . ?
C7 C8 C17 127.43(11) . . ?
C10 C9 P1 105.28(9) . . ?
C11 C9 P1 109.96(9) . . ?
C11 C9 C10 108.19(11) . . ?
C11 C9 C12 110.07(11) . . ?
C12 C9 P1 114.35(9) . . ?
C12 C9 C10 108.72(12) . . ?
C9 C10 H10A 109.5 . . ?
C9 C10 H10B 109.5 . . ?
C9 C10 H10C 109.5 . . ?
H10A C10 H10B 109.5 . . ?
H10A C10 H10C 109.5 . . ?
H10B C10 H10C 109.5 . . ?
C9 C11 H11A 109.5 . . ?
C9 C11 H11B 109.5 . . ?
C9 C11 H11C 109.5 . . ?
H11A C11 H11B 109.5 . . ?
H11A C11 H11C 109.5 . . ?
H11B C11 H11C 109.5 . . ?
C9 C12 H12A 109.5 . . ?
C9 C12 H12B 109.5 . . ?
C9 C12 H12C 109.5 . . ?
H12A C12 H12B 109.5 . . ?
H12A C12 H12C 109.5 . . ?
H12B C12 H12C 109.5 . . ?
C14 C13 P1 107.54(9) . . ?
C14 C13 C16 108.31(12) . . ?
C15 C13 P1 117.51(9) . . ?
C15 C13 C14 110.05(11) . . ?
C15 C13 C16 108.29(11) . . ?
C16 C13 P1 104.73(9) . . ?
C13 C14 H14A 109.5 . . ?
C13 C14 H14B 109.5 . . ?
C13 C14 H14C 109.5 . . ?
H14A C14 H14B 109.5 . . ?
H14A C14 H14C 109.5 . . ?
H14B C14 H14C 109.5 . . ?
C13 C15 H15A 109.5 . . ?
C13 C15 H15B 109.5 . . ?
C13 C15 H15C 109.5 . . ?
H15A C15 H15B 109.5 . . ?
H15A C15 H15C 109.5 . . ?
H15B C15 H15C 109.5 . . ?
C13 C16 H16A 109.5 . . ?
C13 C16 H16B 109.5 . . ?
C13 C16 H16C 109.5 . . ?
H16A C16 H16B 109.5 . . ?
H16A C16 H16C 109.5 . . ?
H16B C16 H16C 109.5 . . ?
O2 C17 C8 119.41(11) . . ?
O2 C17 C18 119.15(11) . . ?
C8 C17 C18 121.44(10) . . ?
C19 C18 C17 117.20(10) . . ?
C19 C18 C23 118.47(11) . . ?
C23 C18 C17 124.03(10) . . ?
C18 C19 H19 119.6 . . ?
C20 C19 C18 120.75(11) . . ?
C20 C19 H19 119.6 . . ?
C19 C20 H20 119.3 . . ?
C19 C20 C21 121.34(11) . . ?
C21 C20 H20 119.3 . . ?
C20 C21 C22 117.89(11) . . ?
C20 C21 C24 121.04(11) . . ?
C22 C21 C24 121.07(11) . . ?
C21 C22 H22 119.4 . . ?
C23 C22 C21 121.11(11) . . ?
C23 C22 H22 119.4 . . ?
C18 C23 H23 119.8 . . ?
C22 C23 C18 120.41(11) . . ?
C22 C23 H23 119.8 . . ?
C21 C24 H24A 109.5 . . ?
C21 C24 H24B 109.5 . . ?
C21 C24 H24C 109.5 . . ?
H24A C24 H24B 109.5 . . ?
H24A C24 H24C 109.5 . . ?
H24B C24 H24C 109.5 . . ?

loop_
_geom_bond_atom_site_label_1
_geom_bond_atom_site_label_2
_geom_bond_distance
_geom_bond_site_symmetry_2
_geom_bond_publ_flag
P1 O1 1.4771(9) . ?
P1 N1 1.7296(10) . ?
P1 C9 1.8444(13) . ?
P1 C13 1.8510(13) . ?
O2 C17 1.2300(15) . ?
N1 C6 1.4155(15) . ?
N1 C7 1.3788(14) . ?
C1 C2 1.4073(17) . ?
C1 C6 1.4034(17) . ?
C1 C8 1.4469(16) . ?
C2 H2 0.9500 . ?
C2 C3 1.3863(19) . ?
C3 H3 0.9500 . ?
C3 C4 1.395(2) . ?
C4 H4 0.9500 . ?
C4 C5 1.3850(19) . ?
C5 H5 0.9500 . ?
C5 C6 1.3983(16) . ?
C7 H7 0.9500 . ?
C7 C8 1.3689(16) . ?
C8 C17 1.4598(16) . ?
C9 C10 1.5416(18) . ?
C9 C11 1.5349(18) . ?
C9 C12 1.5350(19) . ?
C10 H10A 0.9800 . ?
C10 H10B 0.9800 . ?
C10 H10C 0.9800 . ?
C11 H11A 0.9800 . ?
C11 H11B 0.9800 . ?
C11 H11C 0.9800 . ?
C12 H12A 0.9800 . ?
C12 H12B 0.9800 . ?
C12 H12C 0.9800 . ?
C13 C14 1.536(2) . ?
C13 C15 1.5336(18) . ?
C13 C16 1.5465(19) . ?
C14 H14A 0.9800 . ?
C14 H14B 0.9800 . ?
C14 H14C 0.9800 . ?
C15 H15A 0.9800 . ?
C15 H15B 0.9800 . ?
C15 H15C 0.9800 . ?
C16 H16A 0.9800 . ?
C16 H16B 0.9800 . ?
C16 H16C 0.9800 . ?
C17 C18 1.4946(17) . ?
C18 C19 1.3977(16) . ?
C18 C23 1.4005(16) . ?
C19 H19 0.9500 . ?
C19 C20 1.3814(17) . ?
C20 H20 0.9500 . ?
C20 C21 1.3968(17) . ?
C21 C22 1.3998(17) . ?
C21 C24 1.5064(18) . ?
C22 H22 0.9500 . ?
C22 C23 1.3905(16) . ?
C23 H23 0.9500 . ?
C24 H24A 0.9800 . ?
C24 H24B 0.9800 . ?
C24 H24C 0.9800 . ?

loop_
_geom_torsion_atom_site_label_1
_geom_torsion_atom_site_label_2
_geom_torsion_atom_site_label_3
_geom_torsion_atom_site_label_4
_geom_torsion
_geom_torsion_site_symmetry_1
_geom_torsion_site_symmetry_2
_geom_torsion_site_symmetry_3
_geom_torsion_site_symmetry_4
_geom_torsion_publ_flag
P1 N1 C6 C1 172.14(8) . . . . ?
P1 N1 C6 C5 -8.73(18) . . . . ?
P1 N1 C7 C8 -172.00(9) . . . . ?
O1 P1 N1 C6 24.06(11) . . . . ?
O1 P1 N1 C7 -165.06(10) . . . . ?
O1 P1 C9 C10 -45.09(11) . . . . ?
O1 P1 C9 C11 71.24(10) . . . . ?
O1 P1 C9 C12 -164.36(10) . . . . ?
O1 P1 C13 C14 72.71(10) . . . . ?
O1 P1 C13 C15 -162.54(10) . . . . ?
O1 P1 C13 C16 -42.35(11) . . . . ?
O2 C17 C18 C19 -32.88(17) . . . . ?
O2 C17 C18 C23 140.78(13) . . . . ?
N1 P1 C9 C10 72.07(10) . . . . ?
N1 P1 C9 C11 -171.61(9) . . . . ?
N1 P1 C9 C12 -47.20(11) . . . . ?
N1 P1 C13 C14 -44.68(10) . . . . ?
N1 P1 C13 C15 80.07(11) . . . . ?
N1 P1 C13 C16 -159.74(9) . . . . ?
N1 C7 C8 C1 -0.36(14) . . . . ?
N1 C7 C8 C17 -178.77(11) . . . . ?
C1 C2 C3 C4 0.0(2) . . . . ?
C1 C8 C17 O2 -5.87(19) . . . . ?
C1 C8 C17 C18 174.49(11) . . . . ?
C2 C1 C6 N1 -179.90(10) . . . . ?
C2 C1 C6 C5 0.89(18) . . . . ?
C2 C1 C8 C7 -179.94(13) . . . . ?
C2 C1 C8 C17 -1.5(2) . . . . ?
C2 C3 C4 C5 1.2(2) . . . . ?
C3 C4 C5 C6 -1.39(19) . . . . ?
C4 C5 C6 N1 -178.70(12) . . . . ?
C4 C5 C6 C1 0.33(18) . . . . ?
C6 N1 C7 C8 0.33(14) . . . . ?
C6 C1 C2 C3 -1.05(18) . . . . ?
C6 C1 C8 C7 0.25(13) . . . . ?
C6 C1 C8 C17 178.68(11) . . . . ?
C7 N1 C6 C1 -0.16(13) . . . . ?
C7 N1 C6 C5 178.98(12) . . . . ?
C7 C8 C17 O2 172.23(13) . . . . ?
C7 C8 C17 C18 -7.41(19) . . . . ?
C8 C1 C2 C3 179.16(13) . . . . ?
C8 C1 C6 N1 -0.06(13) . . . . ?
C8 C1 C6 C5 -179.27(11) . . . . ?
C8 C17 C18 C19 146.77(12) . . . . ?
C8 C17 C18 C23 -39.57(17) . . . . ?
C9 P1 N1 C6 -95.47(11) . . . . ?
C9 P1 N1 C7 75.41(11) . . . . ?
C9 P1 C13 C14 -158.52(9) . . . . ?
C9 P1 C13 C15 -33.76(12) . . . . ?
C9 P1 C13 C16 86.42(11) . . . . ?
C13 P1 N1 C6 142.73(10) . . . . ?
C13 P1 N1 C7 -46.39(11) . . . . ?
C13 P1 C9 C10 -173.11(9) . . . . ?
C13 P1 C9 C11 -56.78(11) . . . . ?
C13 P1 C9 C12 67.62(12) . . . . ?
C17 C18 C19 C20 173.93(11) . . . . ?
C17 C18 C23 C22 -172.51(11) . . . . ?
C18 C19 C20 C21 -0.90(19) . . . . ?
C19 C18 C23 C22 1.07(17) . . . . ?
C19 C20 C21 C22 0.89(18) . . . . ?
C19 C20 C21 C24 -178.32(12) . . . . ?
C20 C21 C22 C23 0.10(18) . . . . ?
C21 C22 C23 C18 -1.09(18) . . . . ?
C23 C18 C19 C20 -0.09(18) . . . . ?
C24 C21 C22 C23 179.31(12) . . . . ?
